data_7120131
loop_
_publ_author_name
'Hearne, Zo\"e'
'Li, Chao-Jun'

_publ_section_title
;
 Palladium-Catalysed Atom-Economical Synthesis of Conjugated Dienals from
 Terminal Acetylenes and Acrolein
;
_journal_name_full 'Chem. Commun.'
_journal_paper_doi 10.1039/C7CC02767B
_journal_year 2017
_chemical_formula_moiety C10H9NO
_chemical_formula_sum 'C10 H9 N O'
_chemical_formula_weight 159.19
_chemical_name_systematic (2E,4E)-5-(pyridin-3-yl)penta-2,4-dienal
_chemical_properties_physical ', Moisture-sensitive,Oxygen-sensitive'
_space_group_crystal_system monoclinic
_space_group_IT_number 14
_space_group_name_Hall '-P 2ybc'
_space_group_name_H-M_alt 'P 1 21/c 1'
_symmetry_space_group_name_Hall '-P 2ybc'
_symmetry_space_group_name_H-M 'P 1 21/c 1'
_atom_sites_solution_hydrogens geom
_audit_creation_method SHELXL-2014/7
_audit_update_record
;
2017-01-16 deposited with the CCDC.
2017-05-12 downloaded from the CCDC.
;
_cell_angle_alpha 90
_cell_angle_beta 99.827(3)
_cell_angle_gamma 90
_cell_formula_units_Z 4
_cell_length_a 9.8131(9)
_cell_length_b 11.6684(12)
_cell_length_c 7.2988(7)
_cell_measurement_reflns_used 20110
_cell_measurement_temperature 100(2)
_cell_measurement_theta_max 54
_cell_measurement_theta_min 0.1
_cell_volume 823.47(14)
_computing_structure_refinement 'SHELXL-2014/7 (Sheldrick, 2014)'
_diffrn_ambient_temperature 100(2)
_diffrn_measured_fraction_theta_full 0.999
_diffrn_measured_fraction_theta_max 0.997
_diffrn_measurement_device_type 'Bruker APEXII CCD'
_diffrn_measurement_method multi-scan
_diffrn_radiation_type MoK\a
_diffrn_radiation_wavelength 0.71073
_diffrn_reflns_av_R_equivalents 0.1061
_diffrn_reflns_av_unetI/netI 0.0379
_diffrn_reflns_Laue_measured_fraction_full 0.999
_diffrn_reflns_Laue_measured_fraction_max 0.997
_diffrn_reflns_limit_h_max 10
_diffrn_reflns_limit_h_min -13
_diffrn_reflns_limit_k_max 15
_diffrn_reflns_limit_k_min -15
_diffrn_reflns_limit_l_max 9
_diffrn_reflns_limit_l_min -9
_diffrn_reflns_number 33032
_diffrn_reflns_point_group_measured_fraction_full 0.999
_diffrn_reflns_point_group_measured_fraction_max 0.997
_diffrn_reflns_theta_full 25.242
_diffrn_reflns_theta_max 28.785
_diffrn_reflns_theta_min 2.736
_exptl_absorpt_coefficient_mu 0.084
_exptl_absorpt_correction_T_max 0.7458
_exptl_absorpt_correction_T_min 0.6927
_exptl_absorpt_correction_type multi-scan
_exptl_absorpt_process_details 'SADABS-2012/1, G. Sheldrick'
_exptl_crystal_colour yellow
_exptl_crystal_density_diffrn 1.284
_exptl_crystal_description needle
_exptl_crystal_F_000 336
_exptl_crystal_recrystallization_method 'Re-crystallisation from solvent: methylacetate'
_exptl_crystal_size_max 0.4
_exptl_crystal_size_mid 0.1
_exptl_crystal_size_min 0.1
_refine_diff_density_max 0.244
_refine_diff_density_min -0.272
_refine_diff_density_rms 0.054
_refine_ls_extinction_method none
_refine_ls_goodness_of_fit_ref 1.026
_refine_ls_hydrogen_treatment constr
_refine_ls_matrix_type full
_refine_ls_number_parameters 109
_refine_ls_number_reflns 2135
_refine_ls_number_restraints 0
_refine_ls_restrained_S_all 1.026
_refine_ls_R_factor_all 0.0800
_refine_ls_R_factor_gt 0.0492
_refine_ls_shift/su_max 0.000
_refine_ls_shift/su_mean 0.000
_refine_ls_structure_factor_coef Fsqd
_refine_ls_weighting_details 'w=1/[\s^2^(Fo^2^)+(0.0528P)^2^+0.3100P] where P=(Fo^2^+2Fc^2^)/3'
_refine_ls_weighting_scheme calc
_refine_ls_wR_factor_gt 0.1064
_refine_ls_wR_factor_ref 0.1185
_reflns_Friedel_coverage 0.000
_reflns_number_gt 1536
_reflns_number_total 2135
_reflns_threshold_expression 'I > 2\s(I)'
_cod_data_source_file c7cc02767b3.cif
_cod_data_source_block mo_DT95_0ma
_cod_database_code 7120131
_publcif_datablock.id {3912ed6f-5141-4bf3-993c-1fef587efc1e}

_shelx_shelxl_version_number 2014/7
_shelx_space_group_comment
;
The symmetry employed for this shelxl refinement is uniquely defined
by the following loop, which should always be used as a source of
symmetry information in preference to the above space-group names.
They are only intended as comments.
;

loop_
_space_group_symop_operation_xyz
'x, y, z'
'-x, y+1/2, -z+1/2'
'-x, -y, -z'
'x, -y-1/2, z-1/2'

loop_
_atom_site_label
_atom_site_type_symbol
_atom_site_fract_x
_atom_site_fract_y
_atom_site_fract_z
_atom_site_U_iso_or_equiv
_atom_site_adp_type
_atom_site_occupancy
_atom_site_site_symmetry_order
_atom_site_calc_flag
_atom_site_refinement_flags_posn
_atom_site_refinement_flags_adp
C1 C 0.45822(15) 0.27969(12) 0.64051(19) 0.0204(3) Uani 1 1 d . .
H1 H 0.5315 0.3281 0.6966 0.024 Uiso 1 1 calc R U
C2 C 0.33542(14) 0.33195(12) 0.55715(19) 0.0169(3) Uani 1 1 d . .
C3 C 0.22680(14) 0.25979(12) 0.47868(19) 0.0189(3) Uani 1 1 d . .
H3 H 0.1409 0.2910 0.4203 0.023 Uiso 1 1 calc R U
C5 C 0.37415(15) 0.10035(12) 0.5711(2) 0.0220(3) Uani 1 1 d . .
H5 H 0.3869 0.0196 0.5745 0.026 Uiso 1 1 calc R U
C4 C 0.24677(15) 0.14249(12) 0.48767(19) 0.0205(3) Uani 1 1 d . .
H4 H 0.1743 0.0917 0.4374 0.025 Uiso 1 1 calc R U
C6 C 0.32441(14) 0.45685(12) 0.55812(19) 0.0185(3) Uani 1 1 d . .
H6 H 0.3986 0.4974 0.6306 0.022 Uiso 1 1 calc R U
C7 C 0.22043(14) 0.51973(12) 0.46732(19) 0.0194(3) Uani 1 1 d . .
H7 H 0.1448 0.4821 0.3927 0.023 Uiso 1 1 calc R U
C8 C 0.21980(14) 0.64286(12) 0.47940(19) 0.0186(3) Uani 1 1 d . .
H8 H 0.2952 0.6783 0.5578 0.022 Uiso 1 1 calc R U
C9 C 0.12085(15) 0.71157(12) 0.3884(2) 0.0201(3) Uani 1 1 d . .
H9 H 0.0433 0.6789 0.3100 0.024 Uiso 1 1 calc R U
C10 C 0.13135(15) 0.83521(12) 0.4087(2) 0.0206(3) Uani 1 1 d . .
H10 H 0.2105 0.8647 0.4879 0.025 Uiso 1 1 calc R U
N11 N 0.48069(13) 0.16642(11) 0.64754(17) 0.0236(3) Uani 1 1 d . .
O12 O 0.04723(11) 0.90405(9) 0.33279(15) 0.0263(3) Uani 1 1 d . .

loop_
_atom_site_aniso_label
_atom_site_aniso_U_11
_atom_site_aniso_U_22
_atom_site_aniso_U_33
_atom_site_aniso_U_23
_atom_site_aniso_U_13
_atom_site_aniso_U_12
C1 0.0181(7) 0.0222(8) 0.0204(7) 0.0017(6) 0.0018(5) -0.0014(6)
C2 0.0175(7) 0.0181(7) 0.0160(6) 0.0004(5) 0.0053(5) 0.0004(5)
C3 0.0173(7) 0.0214(7) 0.0179(7) -0.0015(6) 0.0027(5) 0.0011(6)
C5 0.0254(8) 0.0169(7) 0.0242(7) 0.0019(6) 0.0059(6) 0.0011(6)
C4 0.0208(7) 0.0200(7) 0.0210(7) -0.0027(6) 0.0044(6) -0.0043(6)
C6 0.0182(7) 0.0195(7) 0.0179(7) -0.0025(5) 0.0028(5) -0.0030(5)
C7 0.0186(7) 0.0199(7) 0.0196(7) -0.0019(6) 0.0030(5) -0.0022(6)
C8 0.0186(7) 0.0188(7) 0.0187(7) -0.0021(6) 0.0036(5) -0.0030(6)
C9 0.0200(7) 0.0190(7) 0.0210(7) -0.0011(6) 0.0030(5) -0.0010(6)
C10 0.0198(7) 0.0212(7) 0.0207(7) 0.0000(6) 0.0035(6) -0.0013(6)
N11 0.0212(6) 0.0219(7) 0.0273(7) 0.0036(5) 0.0028(5) 0.0027(5)
O12 0.0266(6) 0.0207(6) 0.0312(6) 0.0025(4) 0.0033(4) 0.0047(4)

loop_
_atom_type_symbol
_atom_type_description
_atom_type_scat_dispersion_real
_atom_type_scat_dispersion_imag
_atom_type_scat_source
C C 0.0033 0.0016 'International Tables Vol C Tables 4.2.6.8 and 6.1.1.4'
H H 0.0000 0.0000 'International Tables Vol C Tables 4.2.6.8 and 6.1.1.4'
N N 0.0061 0.0033 'International Tables Vol C Tables 4.2.6.8 and 6.1.1.4'
O O 0.0106 0.0060 'International Tables Vol C Tables 4.2.6.8 and 6.1.1.4'

loop_
_geom_angle_atom_site_label_1
_geom_angle_atom_site_label_2
_geom_angle_atom_site_label_3
_geom_angle
N11 C1 C2 124.94(13)
N11 C1 H1 117.5
C2 C1 H1 117.5
C1 C2 C3 117.13(13)
C1 C2 C6 119.55(13)
C3 C2 C6 123.32(13)
C4 C3 C2 118.91(13)
C4 C3 H3 120.5
C2 C3 H3 120.5
N11 C5 C4 124.07(13)
N11 C5 H5 118.0
C4 C5 H5 118.0
C3 C4 C5 118.86(13)
C3 C4 H4 120.6
C5 C4 H4 120.6
C7 C6 C2 126.56(13)
C7 C6 H6 116.7
C2 C6 H6 116.7
C6 C7 C8 121.89(13)
C6 C7 H7 119.1
C8 C7 H7 119.1
C9 C8 C7 125.12(13)
C9 C8 H8 117.4
C7 C8 H8 117.4
C8 C9 C10 120.62(13)
C8 C9 H9 119.7
C10 C9 H9 119.7
O12 C10 C9 125.38(13)
O12 C10 H10 117.3
C9 C10 H10 117.3
C1 N11 C5 116.08(12)

loop_
_geom_bond_atom_site_label_1
_geom_bond_atom_site_label_2
_geom_bond_distance
C1 N11 1.3395(19)
C1 C2 1.3942(19)
C1 H1 0.9500
C2 C3 1.4017(19)
C2 C6 1.461(2)
C3 C4 1.383(2)
C3 H3 0.9500
C5 N11 1.3414(18)
C5 C4 1.384(2)
C5 H5 0.9500
C4 H4 0.9500
C6 C7 1.3372(19)
C6 H6 0.9500
C7 C8 1.439(2)
C7 H7 0.9500
C8 C9 1.3442(19)
C8 H8 0.9500
C9 C10 1.452(2)
C9 H9 0.9500
C10 O12 1.2156(17)
C10 H10 0.9500

loop_
_publcif_info_exptl_table_extra_item
sin_theta_over_lambda_max
